data_7053666
loop_
_publ_author_name
'D\'eniz, Mariadel'
'Pas\'an, Jorge'
'Fabelo, Oscar'
'Ca\~nadillas-Delgado, Laura'
'Lloret, Francesc'
'Julve, Miguel'
'Ruiz-P\'erez, Catalina'

_publ_section_title
;
 Metal-organic coordination frameworks based on mixed methylmalonate and
 4,4&#x2032;-bipiridine ligands: synthesis, crystal structure and magnetic
 properties
;
_journal_issue 11
_journal_name_full 'New Journal of Chemistry'
_journal_page_first 2515
_journal_paper_doi 10.1039/c0nj00436g
_journal_volume 34
_journal_year 2010
_chemical_formula_sum 'C9 H10 N O5 Zn'
_chemical_formula_weight 277.55
_chemical_name_systematic
;
?
;
_space_group_IT_number 14
_symmetry_cell_setting monoclinic
_symmetry_space_group_name_Hall '-P 2yn'
_symmetry_space_group_name_H-M 'P 1 21/n 1'
_atom_sites_solution_hydrogens geom
_atom_sites_solution_primary direct
_atom_sites_solution_secondary difmap
_audit_creation_method SHELXL-97
_cell_angle_alpha 90.00
_cell_angle_beta 88.286(5)
_cell_angle_gamma 90.00
_cell_formula_units_Z 4
_cell_length_a 7.3271(4)
_cell_length_b 19.7336(12)
_cell_length_c 7.2498(5)
_cell_measurement_temperature 293(2)
_cell_volume 1047.78(11)
_computing_cell_refinement 'Dirax/lsq (Duisenberg & Schreurs, 1989-2000)'
_computing_data_collection 'Collect (Nonius BV, 1997-2000)'
_computing_data_reduction 'EvalCCD (Duisenberg & Schreurs 1990-2000)'
_computing_structure_refinement 'SHELXL-97 (Sheldrick, 1997)'
_computing_structure_solution 'SHELXS-97 (Sheldrick, 1997)'
_diffrn_ambient_temperature 293(2)
_diffrn_detector 'CCD plate'
_diffrn_detector_area_resol_mean 9
_diffrn_measured_fraction_theta_full 0.970
_diffrn_measured_fraction_theta_max 0.970
_diffrn_measurement_device '95mm CCD camera on \k-goniostat'
_diffrn_measurement_device_type KappaCCD
_diffrn_measurement_method 'CCD rotation images, thick slices'
_diffrn_radiation_monochromator 'horizontally mounted graphite crystal'
_diffrn_radiation_probe x-ray
_diffrn_radiation_source 'fine-focus sealed tube'
_diffrn_radiation_type MoK\a
_diffrn_radiation_wavelength 0.71073
_diffrn_reflns_av_R_equivalents 0.0269
_diffrn_reflns_av_sigmaI/netI 0.0354
_diffrn_reflns_limit_h_max 10
_diffrn_reflns_limit_h_min -8
_diffrn_reflns_limit_k_max 27
_diffrn_reflns_limit_k_min -24
_diffrn_reflns_limit_l_max 10
_diffrn_reflns_limit_l_min -10
_diffrn_reflns_number 8287
_diffrn_reflns_theta_full 30.00
_diffrn_reflns_theta_max 30.00
_diffrn_reflns_theta_min 4.52
_diffrn_source 'Enraf Nonius FR590'
_exptl_absorpt_coefficient_mu 2.349
_exptl_absorpt_correction_T_max 0.7991
_exptl_absorpt_correction_T_min 0.2552
_exptl_absorpt_correction_type sphere
_exptl_crystal_colour Colourless
_exptl_crystal_density_diffrn 1.759
_exptl_crystal_density_method 'not measured'
_exptl_crystal_description Prism
_exptl_crystal_F_000 564
_exptl_crystal_size_max 0.80
_exptl_crystal_size_mid 0.50
_exptl_crystal_size_min 0.10
_refine_diff_density_max 0.316
_refine_diff_density_min -0.389
_refine_diff_density_rms 0.073
_refine_ls_extinction_method none
_refine_ls_goodness_of_fit_ref 1.047
_refine_ls_hydrogen_treatment mixed
_refine_ls_matrix_type full
_refine_ls_number_parameters 186
_refine_ls_number_reflns 2976
_refine_ls_number_restraints 0
_refine_ls_restrained_S_all 1.047
_refine_ls_R_factor_all 0.0447
_refine_ls_R_factor_gt 0.0305
_refine_ls_shift/su_max 0.000
_refine_ls_shift/su_mean 0.000
_refine_ls_structure_factor_coef Fsqd
_refine_ls_weighting_details 'calc w=1/[\s^2^(Fo^2^)+(0.0220P)^2^+0.6606P] where P=(Fo^2^+2Fc^2^)/3'
_refine_ls_weighting_scheme calc
_refine_ls_wR_factor_gt 0.0612
_refine_ls_wR_factor_ref 0.0656
_reflns_number_gt 2435
_reflns_number_total 2976
_reflns_threshold_expression >2sigma(I)
_cod_data_source_file c0nj00436g.txt
_cod_data_source_block compound6
_cod_depositor_comments
;
The following automatic conversions were performed:

'_symmetry_cell_setting' value 'Monoclinic' changed to 'monoclinic'
according to /home/saulius/struct/CIF-dictionaries/cif_core.dic
dictionary named 'cif_core.dic' version 2.4.2 from 2011-04-26.

Automatic conversion script
Id: cif_fix_values 1891 2012-01-12 08:04:46Z andrius 
;
_cod_original_sg_symbol_H-M P21/n
_cod_database_code 7053666

loop_
_symmetry_equiv_pos_as_xyz
'x, y, z'
'-x+1/2, y+1/2, -z+1/2'
'-x, -y, -z'
'x-1/2, -y-1/2, z-1/2'

loop_
_atom_site_label
_atom_site_type_symbol
_atom_site_fract_x
_atom_site_fract_y
_atom_site_fract_z
_atom_site_U_iso_or_equiv
_atom_site_adp_type
_atom_site_occupancy
_atom_site_symmetry_multiplicity
_atom_site_calc_flag
_atom_site_refinement_flags
_atom_site_disorder_assembly
_atom_site_disorder_group
Zn1 Zn -0.44173(3) 0.212210(12) 0.96667(3) 0.01886(7) Uani 1 1 d . . .
O1W O -0.4402(2) 0.28965(8) 0.7630(2) 0.0271(3) Uani 1 1 d . . .
O4 O -0.24659(17) 0.26323(8) 1.12163(19) 0.0243(3) Uani 1 1 d . . .
O2 O -0.63358(18) 0.26605(8) 1.12710(19) 0.0264(3) Uani 1 1 d . . .
N1 N -0.4643(2) 0.13130(9) 1.1669(2) 0.0241(3) Uani 1 1 d . . .
O1 O -0.72443(18) 0.34096(7) 1.33840(18) 0.0255(3) Uani 1 1 d . . .
O3 O -0.15901(18) 0.33659(8) 1.33218(19) 0.0271(3) Uani 1 1 d . . .
C7 C -0.4934(3) 0.02775(11) 1.4312(3) 0.0246(4) Uani 1 1 d . . .
C3 C -0.2681(2) 0.31658(10) 1.2153(2) 0.0189(4) Uani 1 1 d . . .
C1 C -0.6109(2) 0.31918(10) 1.2204(2) 0.0191(4) Uani 1 1 d . . .
C2 C -0.4371(3) 0.36061(11) 1.1824(3) 0.0241(4) Uani 1 1 d . . .
C4 C -0.4355(4) 0.42734(14) 1.2844(5) 0.0444(7) Uani 1 1 d . . .
C8A C -0.4217(5) 0.08885(17) 1.4706(4) 0.0417(10) Uani 0.805(5) 1 d P A 1
H8A H -0.3807 0.0974 1.5884 0.050 Uiso 0.805(5) 1 calc PR A 1
C9A C -0.4089(5) 0.13862(16) 1.3376(4) 0.0421(10) Uani 0.805(5) 1 d P A 1
H9A H -0.3579 0.1800 1.3700 0.051 Uiso 0.805(5) 1 calc PR A 1
C6A C -0.5586(6) 0.0195(2) 1.2538(5) 0.0589(14) Uani 0.805(5) 1 d P A 1
H6A H -0.6137 -0.0209 1.2198 0.071 Uiso 0.805(5) 1 calc PR A 1
C5A C -0.5402(6) 0.07200(19) 1.1298(5) 0.0560(13) Uani 0.805(5) 1 d P A 1
H5A H -0.5840 0.0655 1.0121 0.067 Uiso 0.805(5) 1 calc PR A 1
C8B C -0.3287(15) 0.0677(6) 1.4051(15) 0.023(2) Uiso 0.195(5) 1 d P A 2
H8B H -0.2293 0.0603 1.4793 0.027 Uiso 0.195(5) 1 calc PR A 2
C9B C -0.3198(16) 0.1161(6) 1.2719(16) 0.026(3) Uiso 0.195(5) 1 d P A 2
H9B H -0.2110 0.1396 1.2521 0.031 Uiso 0.195(5) 1 calc PR A 2
C6B C -0.6317(14) 0.0465(6) 1.3265(15) 0.023(2) Uiso 0.195(5) 1 d P A 2
H6B H -0.7447 0.0255 1.3428 0.028 Uiso 0.195(5) 1 calc PR A 2
C5B C -0.6094(13) 0.0966(6) 1.1942(15) 0.018(2) Uiso 0.195(5) 1 d P A 2
H5B H -0.7075 0.1056 1.1196 0.022 Uiso 0.195(5) 1 calc PR A 2
H2 H -0.430(3) 0.3727(12) 1.050(3) 0.031(6) Uiso 1 1 d . . .
H1WB H -0.516(4) 0.2767(14) 0.702(4) 0.041(8) Uiso 1 1 d . . .
H1WA H -0.342(5) 0.2788(15) 0.702(4) 0.057(9) Uiso 1 1 d . . .
H4B H -0.321(5) 0.4526(16) 1.269(4) 0.069(9) Uiso 1 1 d . . .
H4A H -0.444(4) 0.4199(17) 1.425(4) 0.063(9) Uiso 1 1 d . . .
H4C H -0.540(5) 0.456(2) 1.248(5) 0.090(12) Uiso 1 1 d . . .

loop_
_atom_site_aniso_label
_atom_site_aniso_U_11
_atom_site_aniso_U_22
_atom_site_aniso_U_33
_atom_site_aniso_U_23
_atom_site_aniso_U_13
_atom_site_aniso_U_12
Zn1 0.01662(11) 0.02128(12) 0.01878(11) 0.00135(9) -0.00210(7) -0.00089(9)
O1W 0.0207(7) 0.0345(9) 0.0260(7) 0.0038(7) -0.0013(6) 0.0007(6)
O4 0.0183(6) 0.0259(8) 0.0290(7) -0.0062(6) -0.0079(5) 0.0008(5)
O2 0.0189(6) 0.0300(8) 0.0299(7) -0.0077(6) 0.0033(5) -0.0038(6)
N1 0.0274(8) 0.0220(9) 0.0232(8) 0.0046(7) -0.0041(6) -0.0018(7)
O1 0.0229(7) 0.0257(8) 0.0277(7) -0.0033(6) 0.0036(5) -0.0012(6)
O3 0.0252(7) 0.0265(8) 0.0303(7) -0.0058(6) -0.0121(6) 0.0032(6)
C7 0.0265(9) 0.0228(11) 0.0248(9) 0.0060(8) -0.0037(7) -0.0013(8)
C3 0.0159(8) 0.0209(10) 0.0198(8) 0.0030(8) -0.0014(6) -0.0036(7)
C1 0.0161(8) 0.0208(10) 0.0206(9) 0.0041(8) -0.0036(7) 0.0016(7)
C2 0.0191(9) 0.0200(10) 0.0332(11) 0.0030(8) -0.0035(8) -0.0011(7)
C4 0.0311(12) 0.0258(13) 0.076(2) -0.0074(13) -0.0051(13) -0.0012(10)
C8A 0.072(2) 0.0331(17) 0.0212(13) 0.0061(13) -0.0146(14) -0.0199(17)
C9A 0.074(2) 0.0254(16) 0.0277(15) 0.0051(13) -0.0155(15) -0.0228(16)
C6A 0.101(3) 0.032(2) 0.046(2) 0.0171(17) -0.043(2) -0.029(2)
C5A 0.103(3) 0.031(2) 0.0366(19) 0.0121(16) -0.041(2) -0.023(2)

loop_
_atom_type_symbol
_atom_type_description
_atom_type_scat_dispersion_real
_atom_type_scat_dispersion_imag
_atom_type_scat_source
C C 0.0033 0.0016 'International Tables Vol C Tables 4.2.6.8 and 6.1.1.4'
H H 0.0000 0.0000 'International Tables Vol C Tables 4.2.6.8 and 6.1.1.4'
Zn Zn 0.2839 1.4301 'International Tables Vol C Tables 4.2.6.8 and 6.1.1.4'
N N 0.0061 0.0033 'International Tables Vol C Tables 4.2.6.8 and 6.1.1.4'
O O 0.0106 0.0060 'International Tables Vol C Tables 4.2.6.8 and 6.1.1.4'

loop_
_geom_angle_atom_site_label_1
_geom_angle_atom_site_label_2
_geom_angle_atom_site_label_3
_geom_angle
_geom_angle_site_symmetry_1
_geom_angle_site_symmetry_3
O2 Zn1 O1 171.70(5) . 4_665
O2 Zn1 O4 85.18(5) . .
O1 Zn1 O4 87.54(5) 4_665 .
O2 Zn1 O3 89.14(6) . 4_565
O1 Zn1 O3 97.99(6) 4_665 4_565
O4 Zn1 O3 174.03(6) . 4_565
O2 Zn1 O1W 90.60(6) . .
O1 Zn1 O1W 93.64(6) 4_665 .
O4 Zn1 O1W 92.14(6) . .
O3 Zn1 O1W 89.75(6) 4_565 .
O2 Zn1 N1 87.99(6) . .
O1 Zn1 N1 88.29(6) 4_665 .
O4 Zn1 N1 91.97(6) . .
O3 Zn1 N1 85.98(6) 4_565 .
O1W Zn1 N1 175.52(6) . .
C3 O4 Zn1 127.74(12) . .
C1 O2 Zn1 128.64(12) . .
C5B N1 C9A 101.1(5) . .
C5B N1 C5A 37.3(5) . .
C9A N1 C5A 115.4(2) . .
C5B N1 C9B 117.1(7) . .
C9A N1 C9B 39.8(5) . .
C5A N1 C9B 105.0(5) . .
C5B N1 Zn1 123.2(5) . .
C9A N1 Zn1 121.91(17) . .
C5A N1 Zn1 122.66(16) . .
C9B N1 Zn1 119.7(5) . .
C1 O1 Zn1 127.63(13) . 4_566
C3 O3 Zn1 132.35(13) . 4_666
C6B C7 C8A 100.3(6) . .
C6B C7 C6A 38.9(5) . .
C8A C7 C6A 116.4(2) . .
C6B C7 C8B 114.7(7) . .
C8A C7 C8B 38.1(4) . .
C6A C7 C8B 104.5(5) . .
C6B C7 C7 123.5(5) . 3_458
C8A C7 C7 122.4(2) . 3_458
C6A C7 C7 121.2(3) . 3_458
C8B C7 C7 121.8(5) . 3_458
O3 C3 O4 123.95(17) . .
O3 C3 C2 117.55(18) . .
O4 C3 C2 118.50(16) . .
O1 C1 O2 123.82(17) . .
O1 C1 C2 118.16(18) . .
O2 C1 C2 117.99(16) . .
C4 C2 C1 113.29(18) . .
C4 C2 C3 113.53(18) . .
C1 C2 C3 109.84(16) . .
C7 C8A C9A 120.5(2) . .
N1 C9A C8A 124.1(3) . .
C5A C6A C7 119.1(3) . .
N1 C5A C6A 124.4(3) . .
C9B C8B C7 119.8(9) . .
N1 C9B C8B 122.2(10) . .
C7 C6B C5B 121.0(9) . .
N1 C5B C6B 124.9(9) . .

loop_
_geom_bond_atom_site_label_1
_geom_bond_atom_site_label_2
_geom_bond_distance
_geom_bond_site_symmetry_2
Zn1 O2 2.0880(14) .
Zn1 O1 2.1005(14) 4_665
Zn1 O4 2.1015(13) .
Zn1 O3 2.1226(13) 4_565
Zn1 O1W 2.1245(15) .
Zn1 N1 2.1611(17) .
O4 C3 1.260(2) .
O2 C1 1.261(2) .
N1 C5B 1.274(10) .
N1 C9A 1.322(3) .
N1 C5A 1.327(4) .
N1 C9B 1.356(11) .
O1 C1 1.251(2) .
O1 Zn1 2.1005(14) 4_566
O3 C3 1.246(2) .
O3 Zn1 2.1226(13) 4_666
C7 C6B 1.336(10) .
C7 C8A 1.349(4) .
C7 C6A 1.395(4) .
C7 C8B 1.450(11) .
C7 C7 1.483(4) 3_458
C3 C2 1.537(3) .
C1 C2 1.532(3) .
C2 C4 1.510(3) .
C8A C9A 1.377(4) .
C6A C5A 1.375(4) .
C8B C9B 1.358(15) .
C6B C5B 1.384(15) .
